data_2203551
loop_
_publ_author_name
'G\"orbitz, Carl Henrik'
'Sagstuen, Einar'

_publ_section_title
;
 <i>N</i>-Acetyl-<small>L</small>-alanine
;
_journal_issue 5
_journal_name_full 'Acta Crystallographica Section E'
_journal_page_first o860
_journal_page_last o862
_journal_paper_doi 10.1107/S1600536804009353
_journal_volume 60
_journal_year 2004
_chemical_formula_iupac 'C5 H9 N O3'
_chemical_formula_moiety 'C5 H9 N O3'
_chemical_formula_sum 'C5 H9 N O3'
_chemical_formula_weight 131.13
_chemical_name_systematic
;
 N-acetyl-L-alanine
;
_space_group_IT_number 18
_symmetry_cell_setting orthorhombic
_symmetry_space_group_name_Hall 'P 2 2ab'
_symmetry_space_group_name_H-M 'P 21 21 2'
_atom_sites_solution_hydrogens geom
_atom_sites_solution_primary direct
_atom_sites_solution_secondary difmap
_audit_creation_method SHELXL-97
_cell_angle_alpha 90.00
_cell_angle_beta 90.00
_cell_angle_gamma 90.00
_cell_formula_units_Z 4
_cell_length_a 10.3879(2)
_cell_length_b 11.5449(3)
_cell_length_c 5.74260(10)
_cell_measurement_reflns_used 10042
_cell_measurement_temperature 105(2)
_cell_measurement_theta_max 44.76
_cell_measurement_theta_min 2.64
_cell_volume 688.69(3)
_computing_cell_refinement 'SAINT (Bruker, 2001)'
_computing_data_collection 'SMART (Bruker, 1998)'
_computing_data_reduction SAINT
_computing_molecular_graphics SHELXTL
_computing_publication_material SHELXTL
_computing_structure_refinement SHELXTL
_computing_structure_solution 'SHELXTL (Bruker, 2000)'
_diffrn_ambient_temperature 105(2)
_diffrn_detector_area_resol_mean 8.3
_diffrn_measured_fraction_theta_full 0.991
_diffrn_measured_fraction_theta_max 0.991
_diffrn_measurement_device_type 'Siemens SMART CCD'
_diffrn_measurement_method 'sets of exposures each taken over 0.3\% \w rotation'
_diffrn_radiation_monochromator graphite
_diffrn_radiation_source 'fine-focus sealed tube'
_diffrn_radiation_type MoK\a
_diffrn_radiation_wavelength 0.71073
_diffrn_reflns_av_R_equivalents 0.0177
_diffrn_reflns_av_sigmaI/netI 0.0120
_diffrn_reflns_limit_h_max 20
_diffrn_reflns_limit_h_min -19
_diffrn_reflns_limit_k_max 22
_diffrn_reflns_limit_k_min -22
_diffrn_reflns_limit_l_max 10
_diffrn_reflns_limit_l_min -11
_diffrn_reflns_number 14223
_diffrn_reflns_theta_full 44.76
_diffrn_reflns_theta_max 44.76
_diffrn_reflns_theta_min 2.64
_diffrn_standards_decay_% 0
_exptl_absorpt_coefficient_mu 0.105
_exptl_absorpt_correction_T_max 0.997
_exptl_absorpt_correction_T_min 0.688
_exptl_absorpt_correction_type multi-scan
_exptl_absorpt_process_details '(SADABS; Sheldrick, 1996)'
_exptl_crystal_colour colourless
_exptl_crystal_density_diffrn 1.265
_exptl_crystal_density_meas ?
_exptl_crystal_density_method .
_exptl_crystal_description rod
_exptl_crystal_F_000 280
_exptl_crystal_size_max 1.150
_exptl_crystal_size_mid 1.000
_exptl_crystal_size_min 0.030
_refine_diff_density_max 0.479
_refine_diff_density_min -0.203
_refine_ls_extinction_method none
_refine_ls_goodness_of_fit_ref 1.123
_refine_ls_hydrogen_treatment refxyz
_refine_ls_matrix_type full
_refine_ls_number_parameters 110
_refine_ls_number_reflns 3149
_refine_ls_number_restraints 0
_refine_ls_restrained_S_all 1.123
_refine_ls_R_factor_all 0.0413
_refine_ls_R_factor_gt 0.0367
_refine_ls_shift/su_max 0.004
_refine_ls_shift/su_mean 0.001
_refine_ls_structure_factor_coef Fsqd
_refine_ls_weighting_details 'calc w = 1/[\s^2^(Fo^2^)+(0.0667P)^2^+0.0041P] where P = (Fo^2^+2Fc^2^)/3'
_refine_ls_weighting_scheme calc
_refine_ls_wR_factor_gt 0.0975
_refine_ls_wR_factor_ref 0.0999
_reflns_number_gt 2839
_reflns_number_total 3149
_reflns_threshold_expression I>2\s(I)
_cod_data_source_file bt6448.cif
_cod_data_source_block I
_cod_database_code 2203551

loop_
_symmetry_equiv_pos_as_xyz
'x, y, z'
'-x, -y, z'
'-x+1/2, y+1/2, -z'
'x+1/2, -y+1/2, -z'

loop_
_atom_site_label
_atom_site_fract_x
_atom_site_fract_y
_atom_site_fract_z
_atom_site_U_iso_or_equiv
_atom_site_adp_type
_atom_site_calc_flag
_atom_site_occupancy
_atom_site_type_symbol
O1 0.81329(7) 0.09735(6) 0.75696(10) 0.02963(12) Uani d 1 O
O2 0.85613(5) 0.18877(5) 0.41981(10) 0.02481(10) Uani d 1 O
H2 0.9025(17) 0.2286(17) 0.506(5) 0.059(6) Uiso d 1 H
O3 0.51974(5) 0.16482(4) 0.41255(9) 0.02180(9) Uani d 1 O
N1 0.66665(5) 0.07061(5) 0.19533(9) 0.01857(8) Uani d 1 N
H1 0.7038(12) 0.0665(11) 0.077(3) 0.022 Uiso d 1 H
C1 0.80154(5) 0.10683(5) 0.54602(10) 0.01860(9) Uani d 1 C
C2 0.72609(5) 0.01901(5) 0.40063(11) 0.01824(9) Uani d 1 C
H21 0.6577(11) -0.0100(11) 0.507(3) 0.022 Uiso d 1 H
C3 0.81747(7) -0.07828(7) 0.32424(18) 0.02913(14) Uani d 1 C
H31 0.7701(17) -0.1388(15) 0.246(4) 0.044 Uiso d 1 H
H32 0.8605(16) -0.1146(15) 0.458(4) 0.044 Uiso d 1 H
H33 0.8800(15) -0.0455(15) 0.229(4) 0.044 Uiso d 1 H
C4 0.56610(5) 0.14300(5) 0.21649(10) 0.01755(8) Uani d 1 C
C5 0.51119(8) 0.19283(8) -0.00456(12) 0.02748(13) Uani d 1 C
H51 0.4989(16) 0.2699(14) 0.000(4) 0.041 Uiso d 1 H
H52 0.4231(15) 0.1525(13) -0.027(4) 0.041 Uiso d 1 H
H53 0.5587(15) 0.1767(15) -0.132(3) 0.041 Uiso d 1 H

loop_
_atom_site_aniso_label
_atom_site_aniso_U_11
_atom_site_aniso_U_22
_atom_site_aniso_U_33
_atom_site_aniso_U_12
_atom_site_aniso_U_13
_atom_site_aniso_U_23
O1 0.0314(2) 0.0414(3) 0.01606(17) -0.0084(2) 0.00052(17) 0.00236(18)
O2 0.0284(2) 0.0273(2) 0.01877(18) -0.01075(16) -0.00013(17) 0.00106(16)
O3 0.02385(18) 0.02536(19) 0.01620(15) 0.00601(14) 0.00286(15) -0.00004(15)
N1 0.01745(17) 0.02254(19) 0.01572(16) 0.00031(13) 0.00221(13) -0.00078(15)
C1 0.01676(18) 0.0227(2) 0.01637(18) -0.00072(15) 0.00194(15) 0.00031(16)
C2 0.01624(17) 0.01919(19) 0.01930(19) -0.00039(14) 0.00133(16) 0.00083(16)
C3 0.0248(3) 0.0232(2) 0.0394(4) 0.00538(19) 0.0000(3) -0.0041(3)
C4 0.01784(18) 0.01914(18) 0.01566(17) -0.00067(14) 0.00107(15) 0.00082(15)
C5 0.0282(3) 0.0358(3) 0.0185(2) 0.0044(2) 0.0005(2) 0.0073(2)

loop_
_atom_type_symbol
_atom_type_description
_atom_type_scat_dispersion_real
_atom_type_scat_dispersion_imag
_atom_type_scat_source
C C 0.0033 0.0016 'International Tables Vol C Tables 4.2.6.8 and 6.1.1.4'
H H 0.0000 0.0000 'International Tables Vol C Tables 4.2.6.8 and 6.1.1.4'
N N 0.0061 0.0033 'International Tables Vol C Tables 4.2.6.8 and 6.1.1.4'
O O 0.0106 0.0060 'International Tables Vol C Tables 4.2.6.8 and 6.1.1.4'

loop_
_geom_angle_atom_site_label_1
_geom_angle_atom_site_label_2
_geom_angle_atom_site_label_3
_geom_angle
C1 O2 H2 108.6(17)
C4 N1 C2 120.69(5)
C4 N1 H1 120.0(10)
C2 N1 H1 117.9(10)
O1 C1 O2 124.44(6)
O1 C1 C2 122.19(6)
O2 C1 C2 113.30(5)
N1 C2 C1 112.80(5)
N1 C2 C3 109.26(6)
C1 C2 C3 108.92(5)
N1 C2 H21 109.4(8)
C1 C2 H21 104.7(8)
C3 C2 H21 111.8(7)
C2 C3 H31 110.3(10)
C2 C3 H32 111.7(11)
H31 C3 H32 106.8(15)
C2 C3 H33 107.5(11)
H31 C3 H33 112.2(17)
H32 C3 H33 108.4(14)
O3 C4 N1 120.42(5)
O3 C4 C5 122.43(6)
N1 C4 C5 117.13(5)
C4 C5 H51 113.9(13)
C4 C5 H52 105.4(11)
H51 C5 H52 108.8(13)
C4 C5 H53 113.5(11)
H51 C5 H53 107.9(16)
H52 C5 H53 106.9(15)

loop_
_geom_bond_atom_site_label_1
_geom_bond_atom_site_label_2
_geom_bond_distance
O1 C1 1.2224(8)
O2 C1 1.3197(8)
O2 H2 0.83(2)
O3 C4 1.2501(7)
N1 C4 1.3433(8)
N1 C2 1.4581(8)
N1 H1 0.783(15)
C1 C2 1.5296(8)
C2 C3 1.5346(9)
C2 H21 0.995(14)
C3 H31 0.966(19)
C3 H32 0.98(2)
C3 H33 0.928(18)
C4 C5 1.5059(9)
C5 H51 0.900(16)
C5 H52 1.034(16)
C5 H53 0.903(18)

loop_
_geom_hbond_atom_site_label_D
_geom_hbond_atom_site_label_H
_geom_hbond_atom_site_label_A
_geom_hbond_site_symmetry_A
_geom_hbond_distance_DH
_geom_hbond_distance_HA
_geom_hbond_distance_DA
_geom_hbond_angle_DHA
_geom_hbond_publ_flag
N1 H1 O1 1_554 0.783(15) 2.190(15) 2.9586(8) 167.0(12) y
O2 H2 O3 4_556 0.83(2) 1.793(19) 2.5831(7) 158(2) y
C2 H21 O3 2_655 0.995(14) 2.624(13) 3.3211(8) 127.1(11) y
C5 H53 O3 1_554 0.903(18) 2.65(2) 3.3641(9) 136.8(13) y

loop_
_geom_torsion_atom_site_label_1
_geom_torsion_atom_site_label_2
_geom_torsion_atom_site_label_3
_geom_torsion_atom_site_label_4
_geom_torsion
_geom_torsion_publ_flag
O1 C1 C2 N1 149.71(7) yes
C1 C2 N1 C4 -70.77(7) yes
C2 N1 C4 O3 -1.92(9) yes
C4 N1 C2 C3 167.94(6) ?
O2 C1 C2 N1 -33.23(7) ?
O1 C1 C2 C3 -88.80(9) ?
O2 C1 C2 C3 88.26(7) ?
C2 N1 C4 C5 179.66(6) ?

loop_
_cod_related_entry_id
_cod_related_entry_database
_cod_related_entry_code
1 ChemSpider 79449
